data_7133135
loop_
_publ_author_name
'Liu, Hongjian'
'Jiang, Huanfeng'
'Qi, Chaorong'

_publ_section_title
;
 Macrocyclization of carbon dioxide with 3-triflyloxybenzynes and
 tetrahydrofuran: straightforward access to 14-membered macrolactones.
;
_journal_issue 52
_journal_name_full 'Chemical communications (Cambridge, England)'
_journal_page_first 6639
_journal_page_last 6642
_journal_paper_doi 10.1039/d4cc01229a
_journal_volume 60
_journal_year 2024
_chemical_formula_moiety 'C24 H27 F3 O7 S'
_chemical_formula_sum 'C24 H27 F3 O7 S'
_chemical_formula_weight 516.51
_space_group_crystal_system triclinic
_space_group_IT_number 2
_space_group_name_Hall '-P 1'
_space_group_name_H-M_alt 'P -1'
_atom_sites_solution_hydrogens geom
_atom_sites_solution_primary dual
_audit_creation_date 2021-01-01
_audit_creation_method
;
Olex2 1.2
(compiled 2018.05.29 svn.r3508 for OlexSys, GUI svn.r5506)
;
_audit_update_record
;
2024-03-12 deposited with the CCDC.	2024-06-02 downloaded from the CCDC.
;
_cell_angle_alpha 65.885(2)
_cell_angle_beta 84.653(2)
_cell_angle_gamma 77.547(2)
_cell_formula_units_Z 4
_cell_length_a 13.4729(8)
_cell_length_b 13.6729(8)
_cell_length_c 14.8740(8)
_cell_measurement_reflns_used 4467
_cell_measurement_temperature 171
_cell_measurement_theta_max 24.794
_cell_measurement_theta_min 2.485
_cell_volume 2442.0(2)
_computing_cell_refinement 'SAINT V8.40A (?, 2016)'
_computing_data_reduction 'SAINT V8.40A (?, 2016)'
_computing_molecular_graphics 'Olex2 (Dolomanov et al., 2009)'
_computing_publication_material 'Olex2 (Dolomanov et al., 2009)'
_computing_structure_refinement 'ShelXL (Sheldrick, 2015)'
_computing_structure_solution 'ShelXT (Sheldrick, 2015)'
_diffrn_ambient_temperature 171.0
_diffrn_measured_fraction_theta_full 0.996
_diffrn_measured_fraction_theta_max 0.989
_diffrn_measurement_device_type 'Bruker D8 VENTURE'
_diffrn_measurement_method '\f and \w scans'
_diffrn_radiation_type MoK\a
_diffrn_radiation_wavelength 0.71073
_diffrn_reflns_av_R_equivalents 0.0884
_diffrn_reflns_av_unetI/netI 0.1163
_diffrn_reflns_Laue_measured_fraction_full 0.996
_diffrn_reflns_Laue_measured_fraction_max 0.989
_diffrn_reflns_limit_h_max 16
_diffrn_reflns_limit_h_min -16
_diffrn_reflns_limit_k_max 16
_diffrn_reflns_limit_k_min -17
_diffrn_reflns_limit_l_max 18
_diffrn_reflns_limit_l_min -18
_diffrn_reflns_number 28161
_diffrn_reflns_point_group_measured_fraction_full 0.996
_diffrn_reflns_point_group_measured_fraction_max 0.989
_diffrn_reflns_theta_full 25.242
_diffrn_reflns_theta_max 26.441
_diffrn_reflns_theta_min 2.039
_diffrn_standards_number 0
_exptl_absorpt_coefficient_mu 0.198
_exptl_absorpt_correction_T_max 0.7454
_exptl_absorpt_correction_T_min 0.6269
_exptl_absorpt_correction_type multi-scan
_exptl_absorpt_process_details
'SADABS-2016/2 (Bruker,2016/2) was used for absorption correction. wR2(int) was 0.1387 before and 0.0673 after correction. The Ratio of minimum to maximum transmission is 0.8410. The \l/2 correction factor is Not present.'
_exptl_crystal_colour colourless
_exptl_crystal_colour_primary colourless
_exptl_crystal_density_diffrn 1.405
_exptl_crystal_description block
_exptl_crystal_F_000 1080
_exptl_crystal_size_max 0.15
_exptl_crystal_size_mid 0.11
_exptl_crystal_size_min 0.08
_refine_diff_density_max 0.356
_refine_diff_density_min -0.499
_refine_diff_density_rms 0.068
_refine_ls_extinction_method none
_refine_ls_goodness_of_fit_ref 1.047
_refine_ls_hydrogen_treatment constr
_refine_ls_matrix_type full
_refine_ls_number_parameters 707
_refine_ls_number_reflns 9942
_refine_ls_number_restraints 886
_refine_ls_restrained_S_all 1.029
_refine_ls_R_factor_all 0.1601
_refine_ls_R_factor_gt 0.0694
_refine_ls_shift/su_max 0.003
_refine_ls_shift/su_mean 0.000
_refine_ls_structure_factor_coef Fsqd
_refine_ls_weighting_details 'w=1/[\s^2^(Fo^2^)+(0.0637P)^2^+0.8987P] where P=(Fo^2^+2Fc^2^)/3'
_refine_ls_weighting_scheme calc
_refine_ls_wR_factor_gt 0.1373
_refine_ls_wR_factor_ref 0.1819
_reflns_Friedel_coverage 0.000
_reflns_number_gt 5085
_reflns_number_total 9942
_reflns_threshold_expression 'I > 2\s(I)'
_cod_data_source_file d4cc01229a2.cif
_cod_data_source_block lhj_0m
_cod_depositor_comments 'Adding full bibliography for 7133133--7133135.cif.'
_cod_database_code 7133135
_shelx_shelxl_version_number 2018/3
_shelx_space_group_comment
;
The symmetry employed for this shelxl refinement is uniquely defined
by the following loop, which should always be used as a source of
symmetry information in preference to the above space-group names.
They are only intended as comments.
;
_olex2_refinement_description
;
1. Fixed Uiso
 At 1.2 times of:
  All C(H) groups, All C(H,H) groups, All C(H,H,H,H) groups
 At 1.5 times of:
  All C(H,H,H) groups
2. Restrained distances
 C24-C25 \\sim C25-C23
 with sigma of 0.02
 C24-C21 \\sim C22-C23
 with sigma of 0.02
 O6-C22 \\sim O6-C21
 with sigma of 0.02
3. Rigid bond restraints
 S2, C03P
 with sigma for 1-2 distances of 0.005 and sigma for 1-3 distances of 0.005
 All non-hydrogen atoms
 with sigma for 1-2 distances of 0.01 and sigma for 1-3 distances of 0.01
4. Uiso/Uaniso restraints and constraints
C03P \\sim S2: within 2A with sigma of 0.005 and sigma for terminal atoms of
0.01
All non-hydrogen atoms have similar U: within 2A with sigma of 0.04 and sigma
for terminal atoms of 0.08
Uanis(O14) \\sim Ueq, Uanis(O13) \\sim Ueq, Uanis(O16) \\sim Ueq, Uanis(O15)
\\sim Ueq: with sigma of 0.005 and sigma for terminal atoms of 0.01
Uanis(C24) \\sim Ueq, Uanis(C21) \\sim Ueq: with sigma of 0.005 and sigma for
terminal atoms of 0.01
Uanis(C03P) \\sim Ueq: with sigma of 0.005 and sigma for terminal atoms of 0.01
Uanis(S2) \\sim Ueq: with sigma of 0 and sigma for terminal atoms of 0
Uanis(F4) \\sim Ueq, Uanis(F5) \\sim Ueq, Uanis(F6) \\sim Ueq: with sigma of
0.005 and sigma for terminal atoms of 0.01
5. Others
 Fixed Sof: C22(0.6) H22A(0.6) H22B(0.6) C23(0.6) H23A(0.6) H23B(0.6)
 H25A(0.6) H25B(0.6) H25C(0.4) H25D(0.4) F4(0.5) F6(0.5) F5(0.5) O15(0.5)
 O13(0.5) O16(0.5) O14(0.5) C03P(0.5) C24(0.4) H24A(0.4) H24B(0.4) C21(0.4)
 H21A(0.4) H21B(0.4) F1AA(0.5) F0AA(0.5) C0AA(0.5) F15(0.5)
6.a Secondary CH2 refined with riding coordinates:
 C22(H22A,H22B), C17(H17A,H17B), C18(H18A,H18B), C19(H19A,H19B), C20(H20A,
 H20B), C23(H23A,H23B), C25(H25A,H25B), C25(H25C,H25D), C26(H26A,H26B),
 C01E(H01A,H01B), C029(H02D,H02E), C02D(H02G,H02H), C02L(H02I,H02J), C02M(H02K,
 H02L), C037(H03A,H03B), C03B(H03C,H03D), C03H(H03E,H03G), C24(H24A,H24B),
 C21(H21A,H21B)
6.b Aromatic/amide H refined with riding coordinates:
 C7(H7), C3(H3), C5(H5), C14(H14), C10(H10), C00V(H00V), C011(H011),
 C01O(H01O), C02B(H02F), C03F(H03F)
6.c Idealised Me refined as rotating group:
 C8(H8A,H8B,H8C), C1(H1A,H1B,H1C), C026(H02A,H02B,H02C), C02T(H02M,H02N,H02O)
;
_olex2_submission_special_instructions 'No special instructions were received'

loop_
_space_group_symop_operation_xyz
'x, y, z'
'-x, -y, -z'

loop_
_atom_site_label
_atom_site_type_symbol
_atom_site_fract_x
_atom_site_fract_y
_atom_site_fract_z
_atom_site_U_iso_or_equiv
_atom_site_adp_type
_atom_site_occupancy
_atom_site_site_symmetry_order
_atom_site_calc_flag
_atom_site_refinement_flags_posn
_atom_site_refinement_flags_adp
_atom_site_refinement_flags_occupancy
_atom_site_disorder_assembly
_atom_site_disorder_group
S1 S -0.17622(8) 0.77715(8) 0.39871(7) 0.0392(3) Uani 1 1 d . U . . .
F2 F -0.35693(18) 0.83962(19) 0.46074(18) 0.0580(7) Uani 1 1 d . U . . .
F3 F -0.3531(2) 0.8282(2) 0.3210(2) 0.0767(8) Uani 1 1 d . U . . .
F1 F -0.33250(18) 0.6822(2) 0.4546(2) 0.0634(7) Uani 1 1 d . U . . .
O1 O -0.1626(2) 0.8864(2) 0.35678(19) 0.0491(8) Uani 1 1 d . U . . .
O2 O -0.1380(2) 0.7011(2) 0.35629(19) 0.0454(7) Uani 1 1 d . U . . .
O3 O -0.14765(19) 0.72071(18) 0.51112(17) 0.0357(6) Uani 1 1 d . U . . .
O5 O 0.0642(2) 0.7282(2) 0.4277(2) 0.0530(8) Uani 1 1 d . U . . .
O4 O 0.1213(2) 0.6220(2) 0.5826(2) 0.0443(7) Uani 1 1 d . U . . .
O7 O 0.1260(2) 0.8136(2) 0.61624(19) 0.0431(7) Uani 1 1 d . U . . .
O6 O 0.4181(2) 0.7484(2) 0.5384(2) 0.0601(8) Uani 1 1 d D U . . .
C15 C -0.3129(3) 0.7817(4) 0.4105(3) 0.0485(11) Uani 1 1 d . U . . .
C8 C -0.4852(3) 0.9264(4) 0.8258(4) 0.0604(13) Uani 1 1 d . U . . .
H8A H -0.530800 0.954050 0.769457 0.091 Uiso 1 1 calc GR . . . .
H8B H -0.515988 0.955664 0.874319 0.091 Uiso 1 1 calc GR . . . .
H8C H -0.474028 0.846420 0.856144 0.091 Uiso 1 1 calc GR . . . .
C6 C -0.3854(3) 0.9617(3) 0.7916(3) 0.0449(10) Uani 1 1 d . U . . .
C7 C -0.3601(3) 1.0469(3) 0.8074(3) 0.0470(11) Uani 1 1 d . U . . .
H7 H -0.406590 1.082219 0.841956 0.056 Uiso 1 1 calc R . . . .
C2 C -0.2691(3) 1.0815(3) 0.7743(3) 0.0406(10) Uani 1 1 d . U . . .
C22 C 0.3477(7) 0.8570(5) 0.5111(5) 0.0482(18) Uani 0.6 1 d D U P A 1
H22A H 0.279213 0.851677 0.496936 0.058 Uiso 0.6 1 calc R . P A 1
H22B H 0.373336 0.911995 0.451576 0.058 Uiso 0.6 1 calc R . P A 1
C3 C -0.2021(3) 1.0302(3) 0.7225(3) 0.0368(9) Uani 1 1 d . U . . .
H3 H -0.140646 1.055088 0.697093 0.044 Uiso 1 1 calc R . . . .
C4 C -0.2237(3) 0.9430(3) 0.7074(3) 0.0350(9) Uani 1 1 d . U . . .
C5 C -0.3157(3) 0.9100(3) 0.7417(3) 0.0403(10) Uani 1 1 d . U . . .
H5 H -0.331289 0.851137 0.731028 0.048 Uiso 1 1 calc R . . . .
C9 C -0.1499(3) 0.8854(3) 0.6557(3) 0.0345(9) Uani 1 1 d . U . . .
C14 C -0.1837(3) 0.8341(3) 0.6033(3) 0.0359(9) Uani 1 1 d . U . . .
H14 H -0.254204 0.836567 0.599014 0.043 Uiso 1 1 calc R . . . .
C13 C -0.1133(3) 0.7802(3) 0.5583(3) 0.0338(9) Uani 1 1 d . U . . .
C12 C -0.0099(3) 0.7707(3) 0.5622(3) 0.0342(9) Uani 1 1 d . U . . .
C11 C 0.0236(3) 0.8235(3) 0.6136(3) 0.0345(9) Uani 1 1 d . U . . .
C10 C -0.0460(3) 0.8804(3) 0.6592(3) 0.0355(9) Uani 1 1 d . U . . .
H10 H -0.022156 0.916286 0.693251 0.043 Uiso 1 1 calc R . . . .
C16 C 0.0622(3) 0.7060(3) 0.5151(3) 0.0377(9) Uani 1 1 d . U . . .
C17 C 0.1986(3) 0.5505(3) 0.5504(4) 0.0534(12) Uani 1 1 d . U . . .
H17A H 0.181324 0.558519 0.484165 0.064 Uiso 1 1 calc R . . . .
H17B H 0.200343 0.473548 0.596401 0.064 Uiso 1 1 calc R . . . .
C18 C 0.3013(3) 0.5782(3) 0.5469(3) 0.0559(12) Uani 1 1 d . U . . .
H18A H 0.354315 0.515448 0.547083 0.067 Uiso 1 1 calc R . . . .
H18B H 0.310055 0.589455 0.607143 0.067 Uiso 1 1 calc R . . . .
C19 C 0.3170(4) 0.6792(4) 0.4576(3) 0.0658(13) Uani 1 1 d . U . . .
H19A H 0.317276 0.664486 0.397696 0.079 Uiso 1 1 calc R . . . .
H19B H 0.259079 0.739721 0.452567 0.079 Uiso 1 1 calc R . . . .
C20 C 0.4139(3) 0.7145(4) 0.4610(3) 0.0612(13) Uani 1 1 d . U . . .
H20A H 0.471409 0.653114 0.467997 0.073 Uiso 1 1 calc R . . . .
H20B H 0.422729 0.775608 0.397534 0.073 Uiso 1 1 calc R . . . .
C23 C 0.3427(6) 0.8900(7) 0.5964(6) 0.053(2) Uani 0.6 1 d D U P A 1
H23A H 0.411971 0.875837 0.621985 0.064 Uiso 0.6 1 calc R . P A 1
H23B H 0.314297 0.969188 0.574360 0.064 Uiso 0.6 1 calc R . P A 1
C25 C 0.2791(3) 0.8283(4) 0.6737(4) 0.0603(13) Uani 1 1 d D U . . .
H25A H 0.302104 0.825601 0.736134 0.072 Uiso 0.6 1 calc R . P A 1
H25B H 0.296343 0.752555 0.677665 0.072 Uiso 0.6 1 calc R . P A 1
H25C H 0.302703 0.748371 0.696042 0.072 Uiso 0.4 1 calc R . P A 2
H25D H 0.309358 0.854212 0.716045 0.072 Uiso 0.4 1 calc R . P A 2
C26 C 0.1652(3) 0.8583(3) 0.6744(3) 0.0476(11) Uani 1 1 d . U . . .
H26A H 0.139211 0.828529 0.742764 0.057 Uiso 1 1 calc R . . . .
H26B H 0.143080 0.938741 0.646619 0.057 Uiso 1 1 calc R . . . .
C1 C -0.2419(3) 1.1730(3) 0.7937(3) 0.0548(12) Uani 1 1 d . U . . .
H1A H -0.212658 1.143476 0.859631 0.082 Uiso 1 1 calc GR . . . .
H1B H -0.303230 1.228291 0.789469 0.082 Uiso 1 1 calc GR . . . .
H1C H -0.192172 1.206349 0.744449 0.082 Uiso 1 1 calc GR . . . .
S2 S 0.65233(10) 0.77164(10) 1.09789(9) 0.0588(4) Uani 1 1 d . U . . .
F4 F 0.7233(6) 0.5762(8) 1.1913(7) 0.098(3) Uani 0.5 1 d . U P B 1
F6 F 0.5724(8) 0.6042(8) 1.1410(8) 0.079(2) Uani 0.5 1 d . U P B 1
F5 F 0.6002(8) 0.6446(11) 1.2623(9) 0.087(3) Uani 0.5 1 d . U P B 1
O8 O 0.91169(18) 0.52341(18) 0.88250(17) 0.0344(6) Uani 1 1 d . U . . .
O10 O 0.65184(19) 0.6315(2) 0.88326(19) 0.0409(7) Uani 1 1 d . U . . .
O12 O 0.68137(19) 0.75584(19) 0.99983(19) 0.0391(7) Uani 1 1 d . U . . .
O9 O 0.7408(2) 0.4800(3) 0.6747(2) 0.0583(8) Uani 1 1 d . U . . .
O11 O 0.7172(2) 0.4853(2) 1.0148(2) 0.0527(8) Uani 1 1 d . U . . .
O15 O 0.5878(9) 0.8581(9) 1.0910(9) 0.103(4) Uani 0.5 1 d . U P C 2
O13 O 0.7491(6) 0.7383(8) 1.1606(6) 0.079(2) Uani 0.5 1 d . U P C 2
O16 O 0.5428(7) 0.8373(8) 1.0712(7) 0.069(3) Uani 0.5 1 d . U P C 1
O14 O 0.7180(7) 0.8124(7) 1.1240(6) 0.069(2) Uani 0.5 1 d . U P C 1
C00V C 1.1322(3) 0.7681(3) 0.9486(3) 0.0350(9) Uani 1 1 d . U . . .
H00V H 1.150836 0.691034 0.969752 0.042 Uiso 1 1 calc R . . . .
C00W C 1.0316(3) 0.8194(3) 0.9241(2) 0.0316(9) Uani 1 1 d . U . . .
C011 C 0.8549(3) 0.7859(3) 0.9646(3) 0.0315(9) Uani 1 1 d . U . . .
H011 H 0.838302 0.847055 0.982090 0.038 Uiso 1 1 calc R . . . .
C019 C 0.9523(3) 0.7558(3) 0.9316(3) 0.0307(8) Uani 1 1 d . U . . .
C01E C 0.9949(3) 0.4143(3) 0.7947(3) 0.0364(9) Uani 1 1 d . U . . .
H01A H 0.978663 0.351037 0.852933 0.044 Uiso 1 1 calc R . . . .
H01B H 1.062276 0.390195 0.769691 0.044 Uiso 1 1 calc R . . . .
C01J C 0.8020(3) 0.6365(3) 0.9455(2) 0.0295(8) Uani 1 1 d . U . . .
C01K C 0.7840(3) 0.7256(3) 0.9713(3) 0.0319(9) Uani 1 1 d . U . . .
C01M C 1.2056(3) 0.8277(3) 0.9425(3) 0.0370(9) Uani 1 1 d . U . . .
C01O C 1.1762(3) 0.9409(3) 0.9101(3) 0.0394(9) Uani 1 1 d . U . . .
H01O H 1.226038 0.982574 0.905185 0.047 Uiso 1 1 calc R . . . .
C025 C 0.8994(3) 0.6087(3) 0.9103(2) 0.0288(8) Uani 1 1 d . U . . .
C026 C 1.0459(3) 1.1169(3) 0.8506(3) 0.0436(10) Uani 1 1 d . U . . .
H02A H 1.106035 1.148116 0.846336 0.065 Uiso 1 1 calc GR . . . .
H02B H 0.997076 1.134554 0.897417 0.065 Uiso 1 1 calc GR . . . .
H02C H 1.014416 1.147504 0.785509 0.065 Uiso 1 1 calc GR . . . .
C029 C 0.5301(3) 0.6356(3) 0.7751(3) 0.0472(10) Uani 1 1 d . U . . .
H02D H 0.505584 0.714470 0.758915 0.057 Uiso 1 1 calc R . . . .
H02E H 0.471303 0.604834 0.771026 0.057 Uiso 1 1 calc R . . . .
C02B C 0.9737(3) 0.6663(3) 0.9048(2) 0.0305(8) Uani 1 1 d . U . . .
H02F H 1.040030 0.645164 0.882547 0.037 Uiso 1 1 calc R . . . .
C02D C 0.9163(3) 0.4456(3) 0.7156(3) 0.0419(10) Uani 1 1 d . U . . .
H02G H 0.923887 0.516794 0.662583 0.050 Uiso 1 1 calc R . . . .
H02H H 0.930428 0.390519 0.686481 0.050 Uiso 1 1 calc R . . . .
C02F C 1.0769(3) 0.9947(3) 0.8850(3) 0.0351(9) Uani 1 1 d . U . . .
C02L C 0.8092(3) 0.4540(4) 0.7518(3) 0.0565(12) Uani 1 1 d . U . . .
H02I H 0.800985 0.383622 0.805731 0.068 Uiso 1 1 calc R . . . .
H02J H 0.793213 0.511180 0.778388 0.068 Uiso 1 1 calc R . . . .
C02M C 0.5691(3) 0.5809(3) 0.8791(3) 0.0451(10) Uani 1 1 d . U . . .
H02K H 0.514268 0.590865 0.925562 0.054 Uiso 1 1 calc R . . . .
H02L H 0.593579 0.501657 0.897141 0.054 Uiso 1 1 calc R . . . .
C02T C 1.3135(3) 0.7708(3) 0.9698(3) 0.0532(12) Uani 1 1 d . U . . .
H02M H 1.341941 0.737548 0.923474 0.080 Uiso 1 1 calc GR . . . .
H02N H 1.315354 0.713793 1.036705 0.080 Uiso 1 1 calc GR . . . .
H02O H 1.353579 0.823791 0.967129 0.080 Uiso 1 1 calc GR . . . .
C02W C 0.7209(3) 0.5744(3) 0.9536(3) 0.0324(9) Uani 1 1 d . U . . .
C037 C 1.0028(3) 0.5027(3) 0.8277(3) 0.0348(9) Uani 1 1 d . U . . .
H03A H 1.063282 0.479549 0.869929 0.042 Uiso 1 1 calc R . . . .
H03B H 1.010204 0.570293 0.769769 0.042 Uiso 1 1 calc R . . . .
C03B C 0.6383(3) 0.5069(4) 0.7028(4) 0.0589(12) Uani 1 1 d . U . . .
H03C H 0.627454 0.454557 0.770665 0.071 Uiso 1 1 calc R . . . .
H03D H 0.592975 0.498687 0.658647 0.071 Uiso 1 1 calc R . . . .
C03F C 1.0053(3) 0.9325(3) 0.8930(2) 0.0328(9) Uani 1 1 d . U . . .
H03F H 0.936504 0.967806 0.876919 0.039 Uiso 1 1 calc R . . . .
C03H C 0.6090(3) 0.6222(4) 0.6988(3) 0.0547(12) Uani 1 1 d . U . . .
H03E H 0.582326 0.672118 0.632369 0.066 Uiso 1 1 calc R . . . .
H03G H 0.670967 0.644849 0.708205 0.066 Uiso 1 1 calc R . . . .
C03P C 0.6371(11) 0.6443(13) 1.1762(12) 0.063(2) Uani 0.5 1 d . U P B 1
C24 C 0.3072(9) 0.8921(11) 0.5577(9) 0.058(3) Uani 0.4 1 d D U P A 2
H24A H 0.258831 0.882031 0.517524 0.070 Uiso 0.4 1 calc R . P A 2
H24B H 0.295391 0.971187 0.542904 0.070 Uiso 0.4 1 calc R . P A 2
C21 C 0.4139(9) 0.8587(8) 0.5241(9) 0.058(3) Uani 0.4 1 d D U P A 2
H21A H 0.424623 0.904791 0.453956 0.069 Uiso 0.4 1 calc R . P A 2
H21B H 0.465498 0.863730 0.564473 0.069 Uiso 0.4 1 calc R . P A 2
F1AA F 0.5220(8) 0.6601(13) 1.1117(8) 0.155(5) Uani 0.5 1 d . U P C 2
F0AA F 0.6588(13) 0.5619(8) 1.1839(8) 0.122(4) Uani 0.5 1 d . U P C 2
C0AA C 0.5951(11) 0.6511(15) 1.1657(10) 0.071(3) Uani 0.5 1 d . U P C 2
F15 F 0.5546(8) 0.6574(13) 1.2487(9) 0.093(3) Uani 0.5 1 d . U P C 2

loop_
_atom_site_aniso_label
_atom_site_aniso_U_11
_atom_site_aniso_U_22
_atom_site_aniso_U_33
_atom_site_aniso_U_23
_atom_site_aniso_U_13
_atom_site_aniso_U_12
S1 0.0534(7) 0.0376(6) 0.0321(5) -0.0187(5) 0.0058(5) -0.0131(5)
F2 0.0547(16) 0.0679(16) 0.0632(17) -0.0432(14) 0.0005(13) -0.0018(13)
F3 0.078(2) 0.101(2) 0.0543(18) -0.0385(16) -0.0218(15) 0.0015(16)
F1 0.0557(16) 0.0643(17) 0.083(2) -0.0379(15) 0.0081(14) -0.0238(13)
O1 0.081(2) 0.0339(14) 0.0359(16) -0.0153(13) 0.0061(15) -0.0188(14)
O2 0.0603(19) 0.0462(16) 0.0436(16) -0.0314(14) 0.0119(14) -0.0163(14)
O3 0.0466(16) 0.0350(14) 0.0300(14) -0.0157(12) 0.0030(12) -0.0125(12)
O5 0.0541(19) 0.073(2) 0.0417(18) -0.0374(16) 0.0034(15) -0.0055(15)
O4 0.0488(17) 0.0350(15) 0.0492(17) -0.0222(14) 0.0083(14) -0.0013(13)
O7 0.0412(17) 0.0535(17) 0.0490(17) -0.0364(14) 0.0024(13) -0.0075(13)
O6 0.078(2) 0.0556(18) 0.0439(18) -0.0193(15) -0.0052(16) -0.0063(16)
C15 0.059(3) 0.053(3) 0.042(3) -0.029(2) -0.005(2) -0.005(2)
C8 0.055(3) 0.057(3) 0.067(3) -0.028(3) 0.018(3) -0.006(2)
C6 0.050(3) 0.041(2) 0.035(2) -0.0133(19) 0.006(2) 0.002(2)
C7 0.050(3) 0.047(2) 0.043(3) -0.025(2) 0.004(2) 0.006(2)
C2 0.050(3) 0.037(2) 0.030(2) -0.0155(18) -0.0037(19) 0.0063(19)
C22 0.055(5) 0.043(4) 0.036(4) 0.000(3) -0.003(4) -0.020(4)
C3 0.043(2) 0.036(2) 0.030(2) -0.0154(18) -0.0015(18) -0.0015(18)
C4 0.041(2) 0.033(2) 0.028(2) -0.0128(17) -0.0017(18) 0.0011(18)
C5 0.044(2) 0.036(2) 0.035(2) -0.0129(18) 0.0012(19) -0.0001(19)
C9 0.046(2) 0.034(2) 0.025(2) -0.0153(17) 0.0021(17) -0.0040(18)
C14 0.041(2) 0.033(2) 0.032(2) -0.0136(17) 0.0004(18) -0.0041(18)
C13 0.042(2) 0.033(2) 0.031(2) -0.0176(17) 0.0042(18) -0.0091(18)
C12 0.040(2) 0.032(2) 0.031(2) -0.0148(17) 0.0064(17) -0.0070(17)
C11 0.036(2) 0.038(2) 0.032(2) -0.0179(18) 0.0040(17) -0.0074(18)
C10 0.042(2) 0.038(2) 0.029(2) -0.0171(18) -0.0001(18) -0.0053(18)
C16 0.035(2) 0.041(2) 0.045(3) -0.025(2) 0.0056(19) -0.0103(18)
C17 0.051(3) 0.046(2) 0.070(3) -0.035(2) 0.011(2) -0.007(2)
C18 0.051(3) 0.051(3) 0.066(3) -0.028(2) -0.001(2) -0.001(2)
C19 0.057(3) 0.087(4) 0.052(3) -0.026(3) 0.004(2) -0.020(3)
C20 0.052(3) 0.084(3) 0.053(3) -0.032(3) 0.002(2) -0.017(3)
C23 0.044(5) 0.048(4) 0.081(6) -0.034(4) -0.006(4) -0.016(4)
C25 0.045(3) 0.073(3) 0.081(3) -0.047(3) 0.005(2) -0.015(2)
C26 0.045(3) 0.059(3) 0.053(3) -0.036(2) 0.000(2) -0.013(2)
C1 0.066(3) 0.050(3) 0.053(3) -0.033(2) -0.001(2) 0.004(2)
S2 0.0698(9) 0.0621(7) 0.0639(8) -0.0444(7) 0.0321(7) -0.0268(7)
F4 0.093(5) 0.092(5) 0.066(5) -0.010(4) 0.007(4) 0.020(4)
F6 0.094(6) 0.073(5) 0.092(6) -0.042(4) 0.030(4) -0.055(4)
F5 0.109(8) 0.093(5) 0.050(5) -0.026(4) 0.027(5) -0.018(6)
O8 0.0388(15) 0.0341(14) 0.0386(15) -0.0237(12) 0.0070(12) -0.0082(12)
O10 0.0388(16) 0.0404(15) 0.0410(16) -0.0092(13) -0.0072(13) -0.0140(13)
O12 0.0363(15) 0.0439(15) 0.0460(16) -0.0297(13) 0.0088(13) -0.0061(12)
O9 0.0474(19) 0.086(2) 0.056(2) -0.0463(18) -0.0082(15) -0.0049(16)
O11 0.065(2) 0.0344(15) 0.0505(19) -0.0022(14) -0.0104(15) -0.0183(14)
O15 0.131(8) 0.068(5) 0.092(6) -0.041(4) 0.039(6) 0.023(5)
O13 0.060(4) 0.142(7) 0.066(5) -0.066(5) 0.013(3) -0.040(4)
O16 0.066(5) 0.077(5) 0.059(5) -0.039(4) 0.017(4) 0.014(4)
O14 0.089(5) 0.098(5) 0.065(5) -0.064(4) 0.023(4) -0.055(4)
C00V 0.043(2) 0.033(2) 0.032(2) -0.0161(17) 0.0030(18) -0.0080(18)
C00W 0.047(2) 0.0318(19) 0.0197(19) -0.0131(16) 0.0055(17) -0.0117(18)
C011 0.042(2) 0.0267(19) 0.029(2) -0.0132(16) -0.0003(17) -0.0080(17)
C019 0.037(2) 0.0291(19) 0.026(2) -0.0116(16) -0.0026(17) -0.0061(17)
C01E 0.041(2) 0.034(2) 0.037(2) -0.0204(18) -0.0006(18) 0.0013(18)
C01J 0.033(2) 0.0305(19) 0.0240(19) -0.0105(16) -0.0017(16) -0.0046(16)
C01K 0.034(2) 0.0297(19) 0.030(2) -0.0128(17) 0.0015(17) -0.0022(17)
C01M 0.041(2) 0.041(2) 0.031(2) -0.0158(18) 0.0069(18) -0.0140(19)
C01O 0.050(3) 0.043(2) 0.032(2) -0.0173(18) 0.0088(19) -0.0227(19)
C025 0.037(2) 0.0229(18) 0.0244(19) -0.0101(15) -0.0038(16) 0.0014(16)
C026 0.060(3) 0.040(2) 0.036(2) -0.0181(19) 0.009(2) -0.018(2)
C029 0.039(3) 0.050(3) 0.052(3) -0.020(2) -0.008(2) -0.006(2)
C02B 0.037(2) 0.0310(19) 0.0245(19) -0.0118(16) 0.0009(17) -0.0073(17)
C02D 0.046(2) 0.045(2) 0.042(2) -0.026(2) -0.0015(19) -0.006(2)
C02F 0.048(3) 0.035(2) 0.025(2) -0.0129(17) 0.0083(18) -0.0152(18)
C02L 0.048(3) 0.081(3) 0.048(3) -0.034(3) -0.004(2) -0.010(2)
C02M 0.037(2) 0.054(3) 0.048(3) -0.019(2) 0.001(2) -0.020(2)
C02T 0.043(3) 0.053(3) 0.068(3) -0.027(2) 0.004(2) -0.014(2)
C02W 0.032(2) 0.033(2) 0.037(2) -0.0202(18) 0.0007(18) -0.0035(17)
C037 0.034(2) 0.039(2) 0.036(2) -0.0220(18) 0.0015(18) -0.0015(17)
C03B 0.046(3) 0.075(3) 0.068(3) -0.042(3) -0.006(2) -0.007(2)
C03F 0.042(2) 0.037(2) 0.0237(19) -0.0152(17) 0.0007(17) -0.0095(18)
C03H 0.057(3) 0.061(3) 0.042(3) -0.018(2) -0.001(2) -0.010(2)
C03P 0.068(4) 0.065(3) 0.062(3) -0.034(3) 0.019(3) -0.017(3)
C24 0.052(5) 0.053(5) 0.070(5) -0.025(4) 0.007(4) -0.015(4)
C21 0.057(5) 0.055(4) 0.055(5) -0.015(4) 0.003(4) -0.014(4)
F1AA 0.106(8) 0.310(15) 0.080(6) -0.061(9) 0.009(5) -0.137(8)
F0AA 0.223(13) 0.064(5) 0.068(6) -0.014(4) 0.004(8) -0.032(7)
C0AA 0.086(9) 0.103(7) 0.031(5) -0.018(6) -0.001(6) -0.052(7)
F15 0.089(7) 0.151(9) 0.039(5) -0.023(5) 0.019(5) -0.058(7)

loop_
_atom_type_symbol
_atom_type_description
_atom_type_scat_dispersion_real
_atom_type_scat_dispersion_imag
_atom_type_scat_source
C C 0.0033 0.0016 'International Tables Vol C Tables 4.2.6.8 and 6.1.1.4'
H H 0.0000 0.0000 'International Tables Vol C Tables 4.2.6.8 and 6.1.1.4'
F F 0.0171 0.0103 'International Tables Vol C Tables 4.2.6.8 and 6.1.1.4'
O O 0.0106 0.0060 'International Tables Vol C Tables 4.2.6.8 and 6.1.1.4'
S S 0.1246 0.1234 'International Tables Vol C Tables 4.2.6.8 and 6.1.1.4'

loop_
_geom_angle_atom_site_label_1
_geom_angle_atom_site_label_2
_geom_angle_atom_site_label_3
_geom_angle
_geom_angle_site_symmetry_1
_geom_angle_site_symmetry_3
_geom_angle_publ_flag
O1 S1 O3 111.36(15) . . ?
O1 S1 C15 106.80(19) . . ?
O2 S1 O1 123.61(16) . . ?
O2 S1 O3 107.83(15) . . ?
O2 S1 C15 105.30(18) . . ?
O3 S1 C15 98.91(17) . . ?
C13 O3 S1 120.5(2) . . ?
C16 O4 C17 118.7(3) . . ?
C11 O7 C26 118.2(3) . . ?
C20 O6 C22 106.7(4) . . ?
C20 O6 C21 123.9(6) . . ?
F2 C15 S1 111.7(3) . . ?
F2 C15 F3 108.1(3) . . ?
F2 C15 F1 108.8(4) . . ?
F3 C15 S1 108.6(3) . . ?
F1 C15 S1 110.8(3) . . ?
F1 C15 F3 108.7(4) . . ?
H8A C8 H8B 109.5 . . ?
H8A C8 H8C 109.5 . . ?
H8B C8 H8C 109.5 . . ?
C6 C8 H8A 109.5 . . ?
C6 C8 H8B 109.5 . . ?
C6 C8 H8C 109.5 . . ?
C7 C6 C8 121.5(3) . . ?
C7 C6 C5 118.2(4) . . ?
C5 C6 C8 120.3(4) . . ?
C6 C7 H7 119.1 . . ?
C2 C7 C6 121.9(3) . . ?
C2 C7 H7 119.1 . . ?
C7 C2 C3 118.6(4) . . ?
C7 C2 C1 121.2(3) . . ?
C3 C2 C1 120.1(4) . . ?
O6 C22 H22A 110.1 . . ?
O6 C22 H22B 110.1 . . ?
O6 C22 C23 107.9(6) . . ?
H22A C22 H22B 108.4 . . ?
C23 C22 H22A 110.1 . . ?
C23 C22 H22B 110.1 . . ?
C2 C3 H3 119.5 . . ?
C4 C3 C2 121.1(4) . . ?
C4 C3 H3 119.5 . . ?
C3 C4 C5 118.9(3) . . ?
C3 C4 C9 120.9(3) . . ?
C5 C4 C9 120.2(3) . . ?
C6 C5 H5 119.4 . . ?
C4 C5 C6 121.3(4) . . ?
C4 C5 H5 119.4 . . ?
C14 C9 C4 120.5(4) . . ?
C10 C9 C4 120.9(3) . . ?
C10 C9 C14 118.6(3) . . ?
C9 C14 H14 120.6 . . ?
C13 C14 C9 118.7(4) . . ?
C13 C14 H14 120.6 . . ?
C14 C13 O3 118.5(3) . . ?
C14 C13 C12 124.5(3) . . ?
C12 C13 O3 116.7(3) . . ?
C13 C12 C11 116.6(3) . . ?
C13 C12 C16 121.2(3) . . ?
C11 C12 C16 122.2(3) . . ?
O7 C11 C12 115.7(3) . . ?
O7 C11 C10 123.8(3) . . ?
C10 C11 C12 120.5(4) . . ?
C9 C10 C11 121.1(3) . . ?
C9 C10 H10 119.5 . . ?
C11 C10 H10 119.5 . . ?
O5 C16 O4 126.1(3) . . ?
O5 C16 C12 123.4(4) . . ?
O4 C16 C12 110.5(3) . . ?
O4 C17 H17A 109.5 . . ?
O4 C17 H17B 109.5 . . ?
O4 C17 C18 110.6(3) . . ?
H17A C17 H17B 108.1 . . ?
C18 C17 H17A 109.5 . . ?
C18 C17 H17B 109.5 . . ?
C17 C18 H18A 108.9 . . ?
C17 C18 H18B 108.9 . . ?
C17 C18 C19 113.5(4) . . ?
H18A C18 H18B 107.7 . . ?
C19 C18 H18A 108.9 . . ?
C19 C18 H18B 108.9 . . ?
C18 C19 H19A 108.9 . . ?
C18 C19 H19B 108.9 . . ?
H19A C19 H19B 107.8 . . ?
C20 C19 C18 113.2(4) . . ?
C20 C19 H19A 108.9 . . ?
C20 C19 H19B 108.9 . . ?
O6 C20 C19 114.2(4) . . ?
O6 C20 H20A 108.7 . . ?
O6 C20 H20B 108.7 . . ?
C19 C20 H20A 108.7 . . ?
C19 C20 H20B 108.7 . . ?
H20A C20 H20B 107.6 . . ?
C22 C23 H23A 109.8 . . ?
C22 C23 H23B 109.8 . . ?
H23A C23 H23B 108.2 . . ?
C25 C23 C22 109.6(6) . . ?
C25 C23 H23A 109.8 . . ?
C25 C23 H23B 109.8 . . ?
C23 C25 H25A 106.4 . . ?
C23 C25 H25B 106.4 . . ?
C23 C25 C26 123.7(5) . . ?
H25A C25 H25B 106.5 . . ?
H25C C25 H25D 109.2 . . ?
C26 C25 H25A 106.4 . . ?
C26 C25 H25B 106.4 . . ?
C26 C25 H25C 111.3 . . ?
C26 C25 H25D 111.3 . . ?
C26 C25 C24 102.6(6) . . ?
C24 C25 H25C 111.3 . . ?
C24 C25 H25D 111.3 . . ?
O7 C26 C25 108.5(3) . . ?
O7 C26 H26A 110.0 . . ?
O7 C26 H26B 110.0 . . ?
C25 C26 H26A 110.0 . . ?
C25 C26 H26B 110.0 . . ?
H26A C26 H26B 108.4 . . ?
C2 C1 H1A 109.5 . . ?
C2 C1 H1B 109.5 . . ?
C2 C1 H1C 109.5 . . ?
H1A C1 H1B 109.5 . . ?
H1A C1 H1C 109.5 . . ?
H1B C1 H1C 109.5 . . ?
O12 S2 C03P 101.6(5) . . ?
O12 S2 C0AA 99.7(5) . . ?
O15 S2 O12 116.3(5) . . ?
O15 S2 O13 119.2(6) . . ?
O15 S2 C0AA 109.6(8) . . ?
O13 S2 O12 109.4(3) . . ?
O13 S2 C0AA 99.3(6) . . ?
O16 S2 O12 98.6(4) . . ?
O16 S2 C03P 104.4(6) . . ?
O14 S2 O12 113.4(3) . . ?
O14 S2 O16 119.8(5) . . ?
O14 S2 C03P 116.3(7) . . ?
C025 O8 C037 118.0(3) . . ?
C02W O10 C02M 117.9(3) . . ?
C01K O12 S2 123.3(2) . . ?
C02L O9 C03B 111.7(3) . . ?
C00W C00V H00V 119.5 . . ?
C01M C00V H00V 119.5 . . ?
C01M C00V C00W 121.0(3) . . ?
C00V C00W C019 121.3(3) . . ?
C00V C00W C03F 118.9(3) . . ?
C03F C00W C019 119.8(3) . . ?
C019 C011 H011 120.8 . . ?
C01K C011 H011 120.8 . . ?
C01K C011 C019 118.5(3) . . ?
C011 C019 C00W 119.8(3) . . ?
C011 C019 C02B 119.3(3) . . ?
C02B C019 C00W 120.9(3) . . ?
H01A C01E H01B 107.4 . . ?
C02D C01E H01A 108.3 . . ?
C02D C01E H01B 108.3 . . ?
C037 C01E H01A 108.3 . . ?
C037 C01E H01B 108.3 . . ?
C037 C01E C02D 115.8(3) . . ?
C01K C01J C025 116.8(3) . . ?
C01K C01J C02W 121.5(3) . . ?
C025 C01J C02W 121.7(3) . . ?
C011 C01K O12 121.0(3) . . ?
C011 C01K C01J 124.1(3) . . ?
C01J C01K O12 114.7(3) . . ?
C00V C01M C01O 118.2(4) . . ?
C00V C01M C02T 120.2(3) . . ?
C01O C01M C02T 121.6(4) . . ?
C01M C01O H01O 118.8 . . ?
C02F C01O C01M 122.3(4) . . ?
C02F C01O H01O 118.8 . . ?
O8 C025 C01J 114.4(3) . . ?
O8 C025 C02B 124.9(3) . . ?
C02B C025 C01J 120.7(3) . . ?
H02A C026 H02B 109.5 . . ?
H02A C026 H02C 109.5 . . ?
H02B C026 H02C 109.5 . . ?
C02F C026 H02A 109.5 . . ?
C02F C026 H02B 109.5 . . ?
C02F C026 H02C 109.5 . . ?
H02D C029 H02E 107.7 . . ?
C02M C029 H02D 108.8 . . ?
C02M C029 H02E 108.8 . . ?
C02M C029 C03H 113.8(4) . . ?
C03H C029 H02D 108.8 . . ?
C03H C029 H02E 108.8 . . ?
C019 C02B H02F 119.7 . . ?
C025 C02B C019 120.6(3) . . ?
C025 C02B H02F 119.7 . . ?
C01E C02D H02G 108.7 . . ?
C01E C02D H02H 108.7 . . ?
H02G C02D H02H 107.6 . . ?
C02L C02D C01E 114.2(3) . . ?
C02L C02D H02G 108.7 . . ?
C02L C02D H02H 108.7 . . ?
C01O C02F C026 121.9(3) . . ?
C01O C02F C03F 118.0(3) . . ?
C03F C02F C026 120.2(4) . . ?
O9 C02L C02D 110.8(3) . . ?
O9 C02L H02I 109.5 . . ?
O9 C02L H02J 109.5 . . ?
C02D C02L H02I 109.5 . . ?
C02D C02L H02J 109.5 . . ?
H02I C02L H02J 108.1 . . ?
O10 C02M C029 107.2(3) . . ?
O10 C02M H02K 110.3 . . ?
O10 C02M H02L 110.3 . . ?
C029 C02M H02K 110.3 . . ?
C029 C02M H02L 110.3 . . ?
H02K C02M H02L 108.5 . . ?
C01M C02T H02M 109.5 . . ?
C01M C02T H02N 109.5 . . ?
C01M C02T H02O 109.5 . . ?
H02M C02T H02N 109.5 . . ?
H02M C02T H02O 109.5 . . ?
H02N C02T H02O 109.5 . . ?
O10 C02W C01J 111.0(3) . . ?
O11 C02W O10 123.8(3) . . ?
O11 C02W C01J 125.2(4) . . ?
O8 C037 C01E 109.0(3) . . ?
O8 C037 H03A 109.9 . . ?
O8 C037 H03B 109.9 . . ?
C01E C037 H03A 109.9 . . ?
C01E C037 H03B 109.9 . . ?
H03A C037 H03B 108.3 . . ?
O9 C03B H03C 108.9 . . ?
O9 C03B H03D 108.9 . . ?
O9 C03B C03H 113.2(4) . . ?
H03C C03B H03D 107.7 . . ?
C03H C03B H03C 108.9 . . ?
C03H C03B H03D 108.9 . . ?
C00W C03F H03F 119.2 . . ?
C02F C03F C00W 121.6(4) . . ?
C02F C03F H03F 119.2 . . ?
C029 C03H H03E 108.7 . . ?
C029 C03H H03G 108.7 . . ?
C03B C03H C029 114.4(4) . . ?
C03B C03H H03E 108.7 . . ?
C03B C03H H03G 108.7 . . ?
H03E C03H H03G 107.6 . . ?
F4 C03P S2 110.5(10) . . ?
F4 C03P F6 106.8(12) . . ?
F4 C03P F5 108.6(14) . . ?
F6 C03P S2 112.9(12) . . ?
F5 C03P S2 110.3(11) . . ?
F5 C03P F6 107.6(11) . . ?
C25 C24 H24A 108.0 . . ?
C25 C24 H24B 108.0 . . ?
H24A C24 H24B 107.2 . . ?
C21 C24 C25 117.3(9) . . ?
C21 C24 H24A 108.0 . . ?
C21 C24 H24B 108.0 . . ?
O6 C21 C24 102.9(10) . . ?
O6 C21 H21A 111.2 . . ?
O6 C21 H21B 111.2 . . ?
C24 C21 H21A 111.2 . . ?
C24 C21 H21B 111.2 . . ?
H21A C21 H21B 109.1 . . ?
F1AA C0AA S2 105.6(11) . . ?
F1AA C0AA F15 107.5(13) . . ?
F0AA C0AA S2 112.5(12) . . ?
F0AA C0AA F1AA 111.8(18) . . ?
F0AA C0AA F15 110.7(13) . . ?
F15 C0AA S2 108.3(13) . . ?

loop_
_geom_bond_atom_site_label_1
_geom_bond_atom_site_label_2
_geom_bond_distance
_geom_bond_site_symmetry_2
_geom_bond_publ_flag
S1 O1 1.410(3) . ?
S1 O2 1.411(2) . ?
S1 O3 1.574(3) . ?
S1 C15 1.824(5) . ?
F2 C15 1.317(4) . ?
F3 C15 1.329(5) . ?
F1 C15 1.321(5) . ?
O3 C13 1.435(4) . ?
O5 C16 1.206(4) . ?
O4 C16 1.331(5) . ?
O4 C17 1.457(4) . ?
O7 C11 1.359(4) . ?
O7 C26 1.434(4) . ?
O6 C22 1.496(7) . ?
O6 C20 1.416(5) . ?
O6 C21 1.423(10) . ?
C8 H8A 0.9800 . ?
C8 H8B 0.9800 . ?
C8 H8C 0.9800 . ?
C8 C6 1.501(6) . ?
C6 C7 1.392(6) . ?
C6 C5 1.393(5) . ?
C7 H7 0.9500 . ?
C7 C2 1.384(6) . ?
C2 C3 1.393(5) . ?
C2 C1 1.515(5) . ?
C22 H22A 0.9900 . ?
C22 H22B 0.9900 . ?
C22 C23 1.502(9) . ?
C3 H3 0.9500 . ?
C3 C4 1.391(5) . ?
C4 C5 1.391(5) . ?
C4 C9 1.488(5) . ?
C5 H5 0.9500 . ?
C9 C14 1.400(5) . ?
C9 C10 1.391(5) . ?
C14 H14 0.9500 . ?
C14 C13 1.368(5) . ?
C13 C12 1.376(5) . ?
C12 C11 1.400(5) . ?
C12 C16 1.493(5) . ?
C11 C10 1.395(5) . ?
C10 H10 0.9500 . ?
C17 H17A 0.9900 . ?
C17 H17B 0.9900 . ?
C17 C18 1.502(6) . ?
C18 H18A 0.9900 . ?
C18 H18B 0.9900 . ?
C18 C19 1.514(6) . ?
C19 H19A 0.9900 . ?
C19 H19B 0.9900 . ?
C19 C20 1.498(6) . ?
C20 H20A 0.9900 . ?
C20 H20B 0.9900 . ?
C23 H23A 0.9900 . ?
C23 H23B 0.9900 . ?
C23 C25 1.450(8) . ?
C25 H25A 0.9900 . ?
C25 H25B 0.9900 . ?
C25 H25C 0.9900 . ?
C25 H25D 0.9900 . ?
C25 C26 1.500(6) . ?
C25 C24 1.634(12) . ?
C26 H26A 0.9900 . ?
C26 H26B 0.9900 . ?
C1 H1A 0.9800 . ?
C1 H1B 0.9800 . ?
C1 H1C 0.9800 . ?
S2 O12 1.563(3) . ?
S2 O15 1.280(10) . ?
S2 O13 1.549(9) . ?
S2 O16 1.545(9) . ?
S2 O14 1.304(8) . ?
S2 C03P 1.698(16) . ?
S2 C0AA 1.837(16) . ?
F4 C03P 1.295(16) . ?
F6 C03P 1.364(17) . ?
F5 C03P 1.332(18) . ?
O8 C025 1.362(4) . ?
O8 C037 1.450(4) . ?
O10 C02M 1.451(4) . ?
O10 C02W 1.331(4) . ?
O12 C01K 1.432(4) . ?
O9 C02L 1.418(5) . ?
O9 C03B 1.420(5) . ?
O11 C02W 1.194(4) . ?
C00V H00V 0.9500 . ?
C00V C00W 1.391(5) . ?
C00V C01M 1.387(5) . ?
C00W C019 1.486(5) . ?
C00W C03F 1.393(5) . ?
C011 H011 0.9500 . ?
C011 C019 1.396(5) . ?
C011 C01K 1.362(5) . ?
C019 C02B 1.401(4) . ?
C01E H01A 0.9900 . ?
C01E H01B 0.9900 . ?
C01E C02D 1.522(5) . ?
C01E C037 1.504(5) . ?
C01J C01K 1.390(5) . ?
C01J C025 1.400(5) . ?
C01J C02W 1.489(5) . ?
C01M C01O 1.396(5) . ?
C01M C02T 1.498(6) . ?
C01O H01O 0.9500 . ?
C01O C02F 1.383(5) . ?
C025 C02B 1.379(5) . ?
C026 H02A 0.9800 . ?
C026 H02B 0.9800 . ?
C026 H02C 0.9800 . ?
C026 C02F 1.506(5) . ?
C029 H02D 0.9900 . ?
C029 H02E 0.9900 . ?
C029 C02M 1.505(6) . ?
C029 C03H 1.521(6) . ?
C02B H02F 0.9500 . ?
C02D H02G 0.9900 . ?
C02D H02H 0.9900 . ?
C02D C02L 1.489(5) . ?
C02F C03F 1.386(5) . ?
C02L H02I 0.9900 . ?
C02L H02J 0.9900 . ?
C02M H02K 0.9900 . ?
C02M H02L 0.9900 . ?
C02T H02M 0.9800 . ?
C02T H02N 0.9800 . ?
C02T H02O 0.9800 . ?
C037 H03A 0.9900 . ?
C037 H03B 0.9900 . ?
C03B H03C 0.9900 . ?
C03B H03D 0.9900 . ?
C03B C03H 1.519(6) . ?
C03F H03F 0.9500 . ?
C03H H03E 0.9900 . ?
C03H H03G 0.9900 . ?
C24 H24A 0.9900 . ?
C24 H24B 0.9900 . ?
C24 C21 1.516(13) . ?
C21 H21A 0.9900 . ?
C21 H21B 0.9900 . ?
F1AA C0AA 1.281(16) . ?
F0AA C0AA 1.27(2) . ?
C0AA F15 1.331(19) . ?

loop_
_geom_torsion_atom_site_label_1
_geom_torsion_atom_site_label_2
_geom_torsion_atom_site_label_3
_geom_torsion_atom_site_label_4
_geom_torsion
_geom_torsion_site_symmetry_1
_geom_torsion_site_symmetry_2
_geom_torsion_site_symmetry_3
_geom_torsion_site_symmetry_4
_geom_torsion_publ_flag
S1 O3 C13 C14 91.8(4) . . . . ?
S1 O3 C13 C12 -93.8(4) . . . . ?
O1 S1 O3 C13 0.3(3) . . . . ?
O1 S1 C15 F2 -55.0(3) . . . . ?
O1 S1 C15 F3 64.2(3) . . . . ?
O1 S1 C15 F1 -176.4(3) . . . . ?
O2 S1 O3 C13 138.9(3) . . . . ?
O2 S1 C15 F2 172.0(3) . . . . ?
O2 S1 C15 F3 -68.8(3) . . . . ?
O2 S1 C15 F1 50.5(3) . . . . ?
O3 S1 C15 F2 60.7(3) . . . . ?
O3 S1 C15 F3 179.9(3) . . . . ?
O3 S1 C15 F1 -60.8(3) . . . . ?
O3 C13 C12 C11 -176.2(3) . . . . ?
O3 C13 C12 C16 3.0(5) . . . . ?
O4 C17 C18 C19 -77.3(5) . . . . ?
O7 C11 C10 C9 -178.5(3) . . . . ?
O6 C22 C23 C25 -76.2(8) . . . . ?
C15 S1 O3 C13 -111.8(3) . . . . ?
C8 C6 C7 C2 -178.6(4) . . . . ?
C8 C6 C5 C4 178.5(4) . . . . ?
C6 C7 C2 C3 0.9(6) . . . . ?
C6 C7 C2 C1 -178.9(4) . . . . ?
C7 C6 C5 C4 -0.8(6) . . . . ?
C7 C2 C3 C4 -2.5(6) . . . . ?
C2 C3 C4 C5 2.4(6) . . . . ?
C2 C3 C4 C9 -177.4(3) . . . . ?
C22 O6 C20 C19 -72.5(6) . . . . ?
C22 C23 C25 C26 -82.2(8) . . . . ?
C3 C4 C5 C6 -0.7(6) . . . . ?
C3 C4 C9 C14 -152.1(4) . . . . ?
C3 C4 C9 C10 28.5(5) . . . . ?
C4 C9 C14 C13 -178.8(3) . . . . ?
C4 C9 C10 C11 177.9(3) . . . . ?
C5 C6 C7 C2 0.7(6) . . . . ?
C5 C4 C9 C14 28.1(5) . . . . ?
C5 C4 C9 C10 -151.2(4) . . . . ?
C9 C4 C5 C6 179.1(3) . . . . ?
C9 C14 C13 O3 175.3(3) . . . . ?
C9 C14 C13 C12 1.3(6) . . . . ?
C14 C9 C10 C11 -1.5(5) . . . . ?
C14 C13 C12 C11 -2.2(6) . . . . ?
C14 C13 C12 C16 177.0(4) . . . . ?
C13 C12 C11 O7 -179.7(3) . . . . ?
C13 C12 C11 C10 1.2(5) . . . . ?
C13 C12 C16 O5 62.3(5) . . . . ?
C13 C12 C16 O4 -117.2(4) . . . . ?
C12 C11 C10 C9 0.6(6) . . . . ?
C11 O7 C26 C25 174.7(3) . . . . ?
C11 C12 C16 O5 -118.6(5) . . . . ?
C11 C12 C16 O4 61.9(5) . . . . ?
C10 C9 C14 C13 0.6(5) . . . . ?
C16 O4 C17 C18 100.7(4) . . . . ?
C16 C12 C11 O7 1.1(5) . . . . ?
C16 C12 C11 C10 -178.0(3) . . . . ?
C17 O4 C16 O5 2.0(6) . . . . ?
C17 O4 C16 C12 -178.5(3) . . . . ?
C17 C18 C19 C20 172.7(4) . . . . ?
C18 C19 C20 O6 -64.6(5) . . . . ?
C20 O6 C22 C23 174.6(5) . . . . ?
C20 O6 C21 C24 105.3(9) . . . . ?
C23 C25 C26 O7 84.4(6) . . . . ?
C25 C24 C21 O6 64.2(14) . . . . ?
C26 O7 C11 C12 -175.0(3) . . . . ?
C26 O7 C11 C10 4.0(5) . . . . ?
C26 C25 C24 C21 -165.1(10) . . . . ?
C1 C2 C3 C4 177.4(4) . . . . ?
S2 O12 C01K C011 -55.9(4) . . . . ?
S2 O12 C01K C01J 128.2(3) . . . . ?
O8 C025 C02B C019 177.4(3) . . . . ?
O12 S2 C03P F4 67.1(11) . . . . ?
O12 S2 C03P F6 -52.4(11) . . . . ?
O12 S2 C03P F5 -172.8(9) . . . . ?
O12 S2 C0AA F1AA -58.0(13) . . . . ?
O12 S2 C0AA F0AA 64.3(12) . . . . ?
O12 S2 C0AA F15 -172.9(9) . . . . ?
O9 C03B C03H C029 -148.1(4) . . . . ?
O15 S2 O12 C01K 133.0(7) . . . . ?
O15 S2 C0AA F1AA 64.6(14) . . . . ?
O15 S2 C0AA F0AA -173.1(12) . . . . ?
O15 S2 C0AA F15 -50.4(12) . . . . ?
O13 S2 O12 C01K -5.7(5) . . . . ?
O13 S2 C0AA F1AA -169.7(12) . . . . ?
O13 S2 C0AA F0AA -47.4(13) . . . . ?
O13 S2 C0AA F15 75.3(10) . . . . ?
O16 S2 O12 C01K 162.5(4) . . . . ?
O16 S2 C03P F4 169.3(10) . . . . ?
O16 S2 C03P F6 49.8(11) . . . . ?
O16 S2 C03P F5 -70.6(11) . . . . ?
O14 S2 O12 C01K 34.8(5) . . . . ?
O14 S2 C03P F4 -56.5(13) . . . . ?
O14 S2 C03P F6 -175.9(9) . . . . ?
O14 S2 C03P F5 63.7(12) . . . . ?
C00V C00W C019 C011 141.8(4) . . . . ?
C00V C00W C019 C02B -38.9(5) . . . . ?
C00V C00W C03F C02F 0.7(5) . . . . ?
C00V C01M C01O C02F 0.5(5) . . . . ?
C00W C00V C01M C01O -0.7(5) . . . . ?
C00W C00V C01M C02T 179.6(3) . . . . ?
C00W C019 C02B C025 -178.9(3) . . . . ?
C011 C019 C02B C025 0.4(5) . . . . ?
C019 C00W C03F C02F -179.9(3) . . . . ?
C019 C011 C01K O12 -176.7(3) . . . . ?
C019 C011 C01K C01J -1.2(6) . . . . ?
C01E C02D C02L O9 -178.2(3) . . . . ?
C01J C025 C02B C019 -1.8(5) . . . . ?
C01K C011 C019 C00W -179.6(3) . . . . ?
C01K C011 C019 C02B 1.1(5) . . . . ?
C01K C01J C025 O8 -177.6(3) . . . . ?
C01K C01J C025 C02B 1.7(5) . . . . ?
C01K C01J C02W O10 73.2(4) . . . . ?
C01K C01J C02W O11 -106.8(4) . . . . ?
C01M C00V C00W C019 -179.3(3) . . . . ?
C01M C00V C00W C03F 0.1(5) . . . . ?
C01M C01O C02F C026 179.8(3) . . . . ?
C01M C01O C02F C03F 0.2(5) . . . . ?
C01O C02F C03F C00W -0.8(5) . . . . ?
C025 O8 C037 C01E -173.5(3) . . . . ?
C025 C01J C01K O12 175.6(3) . . . . ?
C025 C01J C01K C011 -0.2(5) . . . . ?
C025 C01J C02W O10 -106.0(4) . . . . ?
C025 C01J C02W O11 74.0(5) . . . . ?
C026 C02F C03F C00W 179.6(3) . . . . ?
C02D C01E C037 O8 69.6(4) . . . . ?
C02L O9 C03B C03H 78.6(5) . . . . ?
C02M O10 C02W O11 -1.9(5) . . . . ?
C02M O10 C02W C01J 178.2(3) . . . . ?
C02M C029 C03H C03B 69.7(5) . . . . ?
C02T C01M C01O C02F -179.7(4) . . . . ?
C02W O10 C02M C029 -156.3(3) . . . . ?
C02W C01J C01K O12 -3.7(5) . . . . ?
C02W C01J C01K C011 -179.4(4) . . . . ?
C02W C01J C025 O8 1.6(5) . . . . ?
C02W C01J C025 C02B -179.0(3) . . . . ?
C037 O8 C025 C01J 168.2(3) . . . . ?
C037 O8 C025 C02B -11.1(5) . . . . ?
C037 C01E C02D C02L -74.2(5) . . . . ?
C03B O9 C02L C02D -169.9(3) . . . . ?
C03F C00W C019 C011 -37.5(5) . . . . ?
C03F C00W C019 C02B 141.8(3) . . . . ?
C03H C029 C02M O10 61.1(4) . . . . ?
C03P S2 O12 C01K -90.8(6) . . . . ?
C24 C25 C26 O7 64.1(7) . . . . ?
C21 O6 C20 C19 -109.5(7) . . . . ?
C0AA S2 O12 C01K -109.3(5) . . . . ?
